data_2209745
loop_
_publ_author_name
'Hu, Xi-Lan'
'Xu, Xing-You'
'Wang, Da-Qi'
'Xu, Tong-Tao'

_publ_section_title
;
 <i>trans</i>-Diaquabis(5,5-diphenylhydantoinato-\k<i>N</i>^3^)copper(II)
;
_journal_coeditor_code BH2031
_journal_issue 8
_journal_name_full 'Acta Crystallographica Section E'
_journal_page_first m1922
_journal_page_last m1923
_journal_paper_doi 10.1107/S1600536806027735
_journal_volume 62
_journal_year 2006
_chemical_formula_iupac '[Cu (C15 H11 N2 O2)2 (H2 O)2]'
_chemical_formula_moiety 'C30 H26 Cu N4 O6'
_chemical_formula_sum 'C30 H26 Cu N4 O6'
_chemical_formula_weight 602.09
_chemical_melting_point 508
_chemical_name_systematic
;
trans-Diaquabis(5,5-diphenylhydantoinato-\kN^3^)copper(II)
;
_space_group_IT_number 15
_symmetry_cell_setting monoclinic
_symmetry_space_group_name_Hall '-C 2yc'
_symmetry_space_group_name_H-M 'C 1 2/c 1'
_atom_sites_solution_hydrogens geom
_atom_sites_solution_primary direct
_atom_sites_solution_secondary difmap
_audit_creation_method SHELXL97
_cell_angle_alpha 90.00
_cell_angle_beta 107.411(4)
_cell_angle_gamma 90.00
_cell_formula_units_Z 4
_cell_length_a 31.341(7)
_cell_length_b 8.5690(19)
_cell_length_c 11.287(3)
_cell_measurement_reflns_used 1879
_cell_measurement_temperature 298(2)
_cell_measurement_theta_max 25.35
_cell_measurement_theta_min 2.473
_cell_volume 2892.4(12)
_computing_cell_refinement 'SAINT (Siemens, 1996)'
_computing_data_collection 'SMART (Siemens, 1996)'
_computing_data_reduction SAINT
_computing_molecular_graphics 'SHELXTL (Sheldrick, 1997b)'
_computing_publication_material SHELXTL
_computing_structure_refinement 'SHELXL97 (Sheldrick, 1997a)'
_computing_structure_solution 'SHELXS97 (Sheldrick, 1997a)'
_diffrn_ambient_temperature 298(2)
_diffrn_measured_fraction_theta_full 0.995
_diffrn_measured_fraction_theta_max 0.995
_diffrn_measurement_device_type 'Bruker SMART CCD area-detector'
_diffrn_measurement_method '\f and \w'
_diffrn_radiation_monochromator graphite
_diffrn_radiation_source 'fine-focus sealed tube'
_diffrn_radiation_type MoK\a
_diffrn_radiation_wavelength 0.71073
_diffrn_reflns_av_R_equivalents 0.0389
_diffrn_reflns_av_sigmaI/netI 0.0450
_diffrn_reflns_limit_h_max 29
_diffrn_reflns_limit_h_min -37
_diffrn_reflns_limit_k_max 9
_diffrn_reflns_limit_k_min -10
_diffrn_reflns_limit_l_max 13
_diffrn_reflns_limit_l_min -13
_diffrn_reflns_number 7319
_diffrn_reflns_theta_full 25.01
_diffrn_reflns_theta_max 25.01
_diffrn_reflns_theta_min 2.47
_diffrn_standards_decay_% 0
_diffrn_standards_interval_count 0
_diffrn_standards_interval_time 0
_diffrn_standards_number 0
_exptl_absorpt_coefficient_mu 0.804
_exptl_absorpt_correction_T_max 0.9609
_exptl_absorpt_correction_T_min 0.7773
_exptl_absorpt_correction_type multi-scan
_exptl_absorpt_process_details '(SADABS; Sheldrick, 1996)'
_exptl_crystal_colour violet-red
_exptl_crystal_density_diffrn 1.383
_exptl_crystal_density_method 'not measured'
_exptl_crystal_description block
_exptl_crystal_F_000 1244
_exptl_crystal_size_max 0.33
_exptl_crystal_size_mid 0.15
_exptl_crystal_size_min 0.05
_refine_diff_density_max 0.356
_refine_diff_density_min -0.435
_refine_ls_extinction_method none
_refine_ls_goodness_of_fit_ref 1.024
_refine_ls_hydrogen_treatment constr
_refine_ls_matrix_type full
_refine_ls_number_parameters 187
_refine_ls_number_reflns 2544
_refine_ls_number_restraints 0
_refine_ls_restrained_S_all 1.024
_refine_ls_R_factor_all 0.0728
_refine_ls_R_factor_gt 0.0497
_refine_ls_shift/su_max 0.000
_refine_ls_shift/su_mean 0.000
_refine_ls_structure_factor_coef Fsqd
_refine_ls_weighting_details 'calc w = 1/[\s^2^(Fo^2^)+(0.078P)^2^+1.2445P] where P=(Fo^2^+2Fc^2^)/3'
_refine_ls_weighting_scheme calc
_refine_ls_wR_factor_gt 0.1221
_refine_ls_wR_factor_ref 0.1362
_reflns_number_gt 1861
_reflns_number_total 2544
_reflns_threshold_expression I>2\s(I)
_cod_data_source_file bh2031.cif
_cod_data_source_block I
_cod_original_cell_volume 2892.4(11)
_cod_original_sg_symbol_H-M 'C 2/c'
_cod_database_code 2209745
_cod_database_fobs_code 2209745

loop_
_symmetry_equiv_pos_as_xyz
'x, y, z'
'-x, y, -z+1/2'
'x+1/2, y+1/2, z'
'-x+1/2, y+1/2, -z+1/2'
'-x, -y, -z'
'x, -y, z-1/2'
'-x+1/2, -y+1/2, -z'
'x+1/2, -y+1/2, z-1/2'

loop_
_atom_site_type_symbol
_atom_site_label
_atom_site_fract_x
_atom_site_fract_y
_atom_site_fract_z
_atom_site_U_iso_or_equiv
_atom_site_adp_type
_atom_site_calc_flag
_atom_site_refinement_flags
_atom_site_occupancy
Cu Cu1 0.5000 0.46965(7) 0.2500 0.0375(2) Uani d S 1
N N1 0.55046(9) 0.4708(3) 0.4070(2) 0.0356(7) Uani d . 1
N N2 0.58208(11) 0.4430(3) 0.6118(3) 0.0456(8) Uani d . 1
H H2 0.5861 0.4110 0.6866 0.055 Uiso calc R 1
O O1 0.59771(8) 0.6536(3) 0.3655(2) 0.0443(6) Uani d . 1
O O2 0.52087(9) 0.2945(3) 0.5163(2) 0.0481(6) Uani d . 1
O O3 0.5000 0.2384(5) 0.2500 0.0910(16) Uani d S 1
H H16 0.5067 0.1813 0.1967 0.109 Uiso d R 1
O O4 0.5000 0.7038(5) 0.2500 0.0642(11) Uani d S 1
H H17 0.5101 0.7589 0.2019 0.077 Uiso d R 1
C C2 0.58579(11) 0.5679(4) 0.4374(3) 0.0364(8) Uani d . 1
C C1 0.54839(12) 0.3941(4) 0.5131(3) 0.0352(8) Uani d . 1
C C3 0.61070(11) 0.5556(4) 0.5770(3) 0.0364(8) Uani d . 1
C C4 0.65814(14) 0.4952(5) 0.5956(4) 0.0511(10) Uani d . 1
C C5 0.67226(18) 0.3547(6) 0.6537(5) 0.0823(15) Uani d . 1
H H5 0.6530 0.2953 0.6839 0.099 Uiso calc R 1
C C6 0.7151(3) 0.3024(10) 0.6668(7) 0.132(3) Uani d . 1
H H6 0.7248 0.2082 0.7068 0.158 Uiso calc R 1
C C7 0.7430(2) 0.3872(13) 0.6220(9) 0.137(4) Uani d . 1
H H7 0.7715 0.3499 0.6298 0.164 Uiso calc R 1
C C8 0.7299(2) 0.5263(10) 0.5656(7) 0.118(2) Uani d . 1
H H8 0.7493 0.5846 0.5351 0.141 Uiso calc R 1
C C9 0.68751(16) 0.5800(7) 0.5540(5) 0.0814(15) Uani d . 1
H H9 0.6787 0.6765 0.5169 0.098 Uiso calc R 1
C C10 0.61117(11) 0.7095(4) 0.6463(3) 0.0369(8) Uani d . 1
C C11 0.63263(14) 0.7135(5) 0.7718(3) 0.0509(10) Uani d . 1
H H11 0.6476 0.6251 0.8109 0.061 Uiso calc R 1
C C12 0.63232(15) 0.8469(5) 0.8412(4) 0.0622(12) Uani d . 1
H H12 0.6465 0.8465 0.9263 0.075 Uiso calc R 1
C C13 0.61159(17) 0.9770(5) 0.7856(5) 0.0694(13) Uani d . 1
H H13 0.6120 1.0673 0.8318 0.083 Uiso calc R 1
C C14 0.58988(19) 0.9755(5) 0.6610(5) 0.0760(15) Uani d . 1
H H14 0.5753 1.0648 0.6226 0.091 Uiso calc R 1
C C15 0.58951(15) 0.8422(4) 0.5916(4) 0.0580(11) Uani d . 1
H H15 0.5744 0.8425 0.5071 0.070 Uiso calc R 1

loop_
_atom_site_aniso_label
_atom_site_aniso_U_11
_atom_site_aniso_U_22
_atom_site_aniso_U_33
_atom_site_aniso_U_12
_atom_site_aniso_U_13
_atom_site_aniso_U_23
Cu1 0.0421(4) 0.0382(4) 0.0282(3) 0.000 0.0042(3) 0.000
N1 0.0391(17) 0.0398(15) 0.0272(15) -0.0008(14) 0.0087(12) 0.0006(12)
N2 0.064(2) 0.0442(18) 0.0246(15) -0.0096(16) 0.0071(14) 0.0061(13)
O1 0.0551(16) 0.0489(15) 0.0279(13) -0.0100(12) 0.0110(11) 0.0011(11)
O2 0.0524(16) 0.0540(16) 0.0379(14) -0.0112(14) 0.0135(12) 0.0038(12)
O3 0.131(5) 0.066(3) 0.061(3) 0.000 0.007(3) 0.000
O4 0.077(3) 0.061(3) 0.054(2) 0.000 0.018(2) 0.000
C2 0.039(2) 0.042(2) 0.0262(18) 0.0050(16) 0.0064(15) 0.0008(15)
C1 0.039(2) 0.0385(19) 0.0260(17) 0.0069(17) 0.0065(15) 0.0018(15)
C3 0.040(2) 0.038(2) 0.0262(17) 0.0019(16) 0.0029(14) 0.0027(14)
C4 0.047(2) 0.059(3) 0.040(2) 0.004(2) 0.0015(17) -0.0161(18)
C5 0.074(3) 0.080(4) 0.079(4) 0.031(3) 0.002(3) 0.001(3)
C6 0.115(6) 0.129(6) 0.122(6) 0.075(5) -0.008(5) -0.008(5)
C7 0.065(5) 0.182(9) 0.149(8) 0.042(5) 0.010(5) -0.054(7)
C8 0.054(4) 0.166(7) 0.134(6) -0.001(4) 0.029(4) -0.033(5)
C9 0.051(3) 0.098(4) 0.093(4) 0.001(3) 0.017(3) -0.015(3)
C10 0.040(2) 0.039(2) 0.0308(18) -0.0023(16) 0.0079(15) -0.0009(15)
C11 0.064(3) 0.046(2) 0.035(2) 0.0001(19) 0.0035(18) -0.0041(17)
C12 0.081(3) 0.058(3) 0.042(2) -0.005(2) 0.010(2) -0.015(2)
C13 0.093(4) 0.050(3) 0.068(3) -0.003(3) 0.029(3) -0.019(2)
C14 0.107(4) 0.046(3) 0.074(3) 0.021(3) 0.025(3) 0.004(2)
C15 0.081(3) 0.046(2) 0.042(2) 0.010(2) 0.011(2) 0.0020(18)

loop_
_atom_type_symbol
_atom_type_description
_atom_type_scat_dispersion_real
_atom_type_scat_dispersion_imag
_atom_type_scat_source
C C 0.0033 0.0016 'International Tables Vol C Tables 4.2.6.8 and 6.1.1.4'
H H 0.0000 0.0000 'International Tables Vol C Tables 4.2.6.8 and 6.1.1.4'
N N 0.0061 0.0033 'International Tables Vol C Tables 4.2.6.8 and 6.1.1.4'
O O 0.0106 0.0060 'International Tables Vol C Tables 4.2.6.8 and 6.1.1.4'
Cu Cu 0.3201 1.2651 'International Tables Vol C Tables 4.2.6.8 and 6.1.1.4'

loop_
_geom_angle_atom_site_label_1
_geom_angle_atom_site_label_2
_geom_angle_atom_site_label_3
_geom_angle_site_symmetry_1
_geom_angle
_geom_angle_publ_flag
N1 Cu1 O3 . 90.28(8) yes
N1 Cu1 O4 . 89.72(8) yes
N1 Cu1 N1 2_655 179.44(16) yes
O3 Cu1 O4 . 180.0000(10) yes
N1 Cu1 O3 2_655 90.28(8) no
N1 Cu1 O4 2_655 89.72(8) no
C2 N1 Cu1 . 127.2(2) no
C1 N1 Cu1 . 122.5(2) no
C2 N1 C1 . 108.7(3) ?
C1 N2 C3 . 112.1(3) ?
C1 N2 H2 . 123.9 ?
C3 N2 H2 . 123.9 ?
Cu1 O3 H16 . 125.2 ?
Cu1 O4 H17 . 123.8 ?
O1 C2 N1 . 126.1(3) ?
O1 C2 C3 . 123.7(3) ?
N1 C2 C3 . 110.2(3) ?
O2 C1 N2 . 125.2(3) ?
O2 C1 N1 . 125.0(3) ?
N2 C1 N1 . 109.8(3) ?
N2 C3 C4 . 113.1(3) ?
N2 C3 C10 . 110.3(3) ?
C4 C3 C10 . 111.2(3) ?
N2 C3 C2 . 99.1(3) ?
C4 C3 C2 . 109.8(3) ?
C10 C3 C2 . 112.9(3) ?
C9 C4 C5 . 118.4(4) ?
C9 C4 C3 . 120.1(4) ?
C5 C4 C3 . 121.5(4) ?
C4 C5 C6 . 119.9(6) ?
C4 C5 H5 . 120.1 ?
C6 C5 H5 . 120.1 ?
C7 C6 C5 . 120.2(7) ?
C7 C6 H6 . 119.9 ?
C5 C6 H6 . 119.9 ?
C6 C7 C8 . 120.8(7) ?
C6 C7 H7 . 119.6 ?
C8 C7 H7 . 119.6 ?
C7 C8 C9 . 119.2(7) ?
C7 C8 H8 . 120.4 ?
C9 C8 H8 . 120.4 ?
C4 C9 C8 . 121.4(6) ?
C4 C9 H9 . 119.3 ?
C8 C9 H9 . 119.3 ?
C15 C10 C11 . 117.8(3) ?
C15 C10 C3 . 123.8(3) ?
C11 C10 C3 . 118.4(3) ?
C10 C11 C12 . 121.2(4) ?
C10 C11 H11 . 119.4 ?
C12 C11 H11 . 119.4 ?
C13 C12 C11 . 120.2(4) ?
C13 C12 H12 . 119.9 ?
C11 C12 H12 . 119.9 ?
C12 C13 C14 . 119.6(4) ?
C12 C13 H13 . 120.2 ?
C14 C13 H13 . 120.2 ?
C13 C14 C15 . 120.5(4) ?
C13 C14 H14 . 119.8 ?
C15 C14 H14 . 119.8 ?
C10 C15 C14 . 120.7(4) ?
C10 C15 H15 . 119.7 ?
C14 C15 H15 . 119.7 ?

loop_
_geom_bond_atom_site_label_1
_geom_bond_atom_site_label_2
_geom_bond_site_symmetry_2
_geom_bond_distance
_geom_bond_publ_flag
Cu1 N1 . 1.991(3) y
Cu1 N1 2_655 1.991(3) no
Cu1 O3 . 1.982(5) y
Cu1 O4 . 2.006(4) y
N1 C2 . 1.345(4) ?
N1 C1 . 1.384(4) ?
N2 C1 . 1.352(4) ?
N2 C3 . 1.450(4) ?
N2 H2 . 0.8600 ?
O1 C2 . 1.232(4) ?
O2 C1 . 1.221(4) ?
O3 H16 . 0.8498 ?
O4 H17 . 0.8497 ?
C2 C3 . 1.539(4) ?
C3 C4 . 1.528(5) ?
C3 C10 . 1.531(5) ?
C4 C9 . 1.363(7) ?
C4 C5 . 1.378(6) ?
C5 C6 . 1.382(8) ?
C5 H5 . 0.9300 ?
C6 C7 . 1.345(11) ?
C6 H6 . 0.9300 ?
C7 C8 . 1.356(11) ?
C7 H7 . 0.9300 ?
C8 C9 . 1.374(8) ?
C8 H8 . 0.9300 ?
C9 H9 . 0.9300 ?
C10 C15 . 1.373(5) ?
C10 C11 . 1.374(5) ?
C11 C12 . 1.388(5) ?
C11 H11 . 0.9300 ?
C12 C13 . 1.347(6) ?
C12 H12 . 0.9300 ?
C13 C14 . 1.367(7) ?
C13 H13 . 0.9300 ?
C14 C15 . 1.383(6) ?
C14 H14 . 0.9300 ?
C15 H15 . 0.9300 ?

loop_
_geom_hbond_atom_site_label_D
_geom_hbond_atom_site_label_H
_geom_hbond_atom_site_label_A
_geom_hbond_site_symmetry_A
_geom_hbond_distance_DH
_geom_hbond_distance_HA
_geom_hbond_distance_DA
_geom_hbond_angle_DHA
_geom_hbond_publ_flag
N2 H2 O1 6_566 0.86 2.02 2.878(4) 176.7 yes
O3 H16 O2 2_655 0.85 2.49 2.918(3) 111.7 yes
O4 H17 O2 6_565 0.85 2.27 2.902(2) 131.7 yes
